data_7003895
loop_
_publ_author_name
'Richardson, Chris'
'Fitchett, Christopher M.'
'Keene, F. Richard'
'Steel, Peter J.'

_publ_section_title
;
 4,5-Di(2-pyridyl)-1,2,3-triazolate: the elusive member of a family of
 bridging ligands that facilitate strong metal--metal interactions
;
_journal_issue 19
_journal_name_full 'Dalton Transactions'
_journal_page_first 2534
_journal_page_last 2537
_journal_paper_doi 10.1039/b801077c
_journal_year 2008
_chemical_formula_moiety 'C12 H9 N5, 2(H2 O)'
_chemical_formula_sum 'C12 H13 N5 O2'
_chemical_formula_weight 259.27
_chemical_name_systematic
;
?
;
_space_group_IT_number 2
_symmetry_cell_setting triclinic
_symmetry_space_group_name_Hall '-P 1'
_symmetry_space_group_name_H-M 'P -1'
_atom_sites_solution_hydrogens geom
_atom_sites_solution_primary direct
_atom_sites_solution_secondary difmap
_audit_creation_method SHELXL-97
_cell_angle_alpha 66.450(2)
_cell_angle_beta 84.740(2)
_cell_angle_gamma 76.235(2)
_cell_formula_units_Z 2
_cell_length_a 7.4884(3)
_cell_length_b 9.1666(3)
_cell_length_c 9.8501(3)
_cell_measurement_reflns_used 6650
_cell_measurement_temperature 148(2)
_cell_measurement_theta_max 34.26
_cell_measurement_theta_min 2.26
_cell_volume 602.02(4)
_computing_cell_refinement 'Bruker SMART'
_computing_data_collection 'Bruker SMART'
_computing_data_reduction 'Bruker SAINT'
_computing_molecular_graphics 'Bruker SHELXTL'
_computing_publication_material 'Bruker SHELXTL'
_computing_structure_refinement 'SHELXL-97 (Sheldrick, 1997)'
_computing_structure_solution 'SHELXS-97 (Sheldrick, 1990)'
_diffrn_ambient_temperature 148(2)
_diffrn_measured_fraction_theta_full 0.987
_diffrn_measured_fraction_theta_max 0.987
_diffrn_measurement_device_type 'CCD area detector'
_diffrn_measurement_method 'phi and omega scans'
_diffrn_radiation_monochromator graphite
_diffrn_radiation_source 'fine-focus sealed tube'
_diffrn_radiation_type MoK\a
_diffrn_radiation_wavelength 0.71073
_diffrn_reflns_av_R_equivalents 0.0308
_diffrn_reflns_av_sigmaI/netI 0.0200
_diffrn_reflns_limit_h_max 10
_diffrn_reflns_limit_h_min -10
_diffrn_reflns_limit_k_max 12
_diffrn_reflns_limit_k_min -12
_diffrn_reflns_limit_l_max 13
_diffrn_reflns_limit_l_min -13
_diffrn_reflns_number 17597
_diffrn_reflns_theta_full 30.00
_diffrn_reflns_theta_max 30.00
_diffrn_reflns_theta_min 2.26
_exptl_absorpt_coefficient_mu 0.103
_exptl_absorpt_correction_T_max 0.9798
_exptl_absorpt_correction_T_min 0.8593
_exptl_absorpt_correction_type multi-scan
_exptl_absorpt_process_details SADABS2
_exptl_crystal_colour colourless
_exptl_crystal_density_diffrn 1.430
_exptl_crystal_density_method 'not measured'
_exptl_crystal_description rectangular
_exptl_crystal_F_000 272
_exptl_crystal_size_max 0.70
_exptl_crystal_size_mid 0.27
_exptl_crystal_size_min 0.20
_refine_diff_density_max 0.386
_refine_diff_density_min -0.331
_refine_diff_density_rms 0.089
_refine_ls_extinction_method none
_refine_ls_goodness_of_fit_ref 1.088
_refine_ls_hydrogen_treatment mixed
_refine_ls_matrix_type full
_refine_ls_number_parameters 191
_refine_ls_number_reflns 3468
_refine_ls_number_restraints 2
_refine_ls_restrained_S_all 1.088
_refine_ls_R_factor_all 0.0413
_refine_ls_R_factor_gt 0.0381
_refine_ls_shift/su_max 0.001
_refine_ls_shift/su_mean 0.000
_refine_ls_structure_factor_coef Fsqd
_refine_ls_weighting_details 'calc w=1/[\s^2^(Fo^2^)+(0.0761P)^2^+0.0986P] where P=(Fo^2^+2Fc^2^)/3'
_refine_ls_weighting_scheme calc
_refine_ls_wR_factor_gt 0.1174
_refine_ls_wR_factor_ref 0.1221
_reflns_number_gt 3163
_reflns_number_total 3468
_reflns_threshold_expression >2sigma(I)
_cod_data_source_file b801077c.txt
_cod_data_source_block cr14
_cod_depositor_comments
;
The following automatic conversions were performed:
'_symmetry_cell_setting' value 'Triclinic' changed to 'triclinic'
according to '/home/saulius/struct/CIF-dictionaries/cif_core.dic'
dictionary named 'cif_core.dic' version 2.4.1 from 2010-06-29.

Automatic conversion script
Id: cif_fix_enum 1527 2010-12-29 10:47:43Z saulius 
;
_cod_database_code 7003895

loop_
_symmetry_equiv_pos_as_xyz
'x, y, z'
'-x, -y, -z'

loop_
_atom_site_label
_atom_site_type_symbol
_atom_site_fract_x
_atom_site_fract_y
_atom_site_fract_z
_atom_site_U_iso_or_equiv
_atom_site_adp_type
_atom_site_occupancy
_atom_site_symmetry_multiplicity
_atom_site_calc_flag
_atom_site_refinement_flags
_atom_site_disorder_assembly
_atom_site_disorder_group
N1 N 0.74741(11) 0.86140(9) -0.19293(8) 0.02221(17) Uani 1 1 d . . .
N2 N 0.68884(12) 0.72378(10) -0.11989(9) 0.02497(18) Uani 1 1 d . . .
N3 N 0.65392(11) 0.70202(9) 0.02144(8) 0.02177(17) Uani 1 1 d . . .
C4 C 0.69092(11) 0.82934(10) 0.04181(9) 0.01707(17) Uani 1 1 d . . .
C5 C 0.74986(11) 0.93162(10) -0.09546(9) 0.01712(17) Uani 1 1 d . . .
N6 N 0.79770(10) 1.16079(9) -0.05167(8) 0.01968(17) Uani 1 1 d D . .
H6A H 0.768(3) 1.103(3) 0.047(2) 0.030 Uiso 0.54(3) 1 d PD A 2
C7 C 0.80091(11) 1.08949(10) -0.14816(9) 0.01739(17) Uani 1 1 d . . .
C8 C 0.84762(12) 1.16933(11) -0.29603(10) 0.02107(18) Uani 1 1 d . . .
H8A H 0.8507 1.1201 -0.3650 0.025 Uiso 1 1 calc R . .
C9 C 0.88931(12) 1.32080(11) -0.34054(10) 0.02370(19) Uani 1 1 d . . .
H9A H 0.9218 1.3759 -0.4406 0.028 Uiso 1 1 calc R . .
C10 C 0.88379(13) 1.39278(11) -0.23932(11) 0.0251(2) Uani 1 1 d . . .
H10A H 0.9114 1.4971 -0.2689 0.030 Uiso 1 1 calc R . .
C11 C 0.83716(13) 1.30846(11) -0.09482(11) 0.02385(19) Uani 1 1 d . . .
H11A H 0.8328 1.3558 -0.0242 0.029 Uiso 1 1 calc R . .
N12 N 0.70665(10) 0.96201(9) 0.20693(8) 0.01955(16) Uani 1 1 d D . .
H12A H 0.743(4) 1.047(3) 0.130(3) 0.029 Uiso 0.46(3) 1 d PD A 1
C13 C 0.67146(11) 0.83298(10) 0.18947(9) 0.01719(17) Uani 1 1 d . . .
C14 C 0.62089(13) 0.70586(11) 0.31142(10) 0.02230(18) Uani 1 1 d . . .
H14A H 0.5944 0.6152 0.2996 0.027 Uiso 1 1 calc R . .
C15 C 0.60974(13) 0.71333(12) 0.44974(10) 0.02463(19) Uani 1 1 d . . .
H15A H 0.5736 0.6285 0.5332 0.030 Uiso 1 1 calc R . .
C16 C 0.65159(13) 0.84528(12) 0.46598(10) 0.0250(2) Uani 1 1 d . . .
H16A H 0.6480 0.8508 0.5605 0.030 Uiso 1 1 calc R . .
C17 C 0.69853(13) 0.96823(12) 0.34122(10) 0.02416(19) Uani 1 1 d . . .
H17A H 0.7258 1.0598 0.3507 0.029 Uiso 1 1 calc R . .
O1 O 0.93453(12) 0.25509(11) 0.36022(9) 0.0370(2) Uani 1 1 d . . .
H1A H 1.022(2) 0.212(2) 0.311(2) 0.055 Uiso 1 1 d . . .
H1B H 0.833(3) 0.291(2) 0.300(2) 0.055 Uiso 1 1 d . . .
O2 O 0.59862(11) 0.38845(9) 0.20329(9) 0.03206(19) Uani 1 1 d . . .
H2A H 0.507(2) 0.362(2) 0.1793(18) 0.048 Uiso 1 1 d . . .
H2B H 0.601(2) 0.494(2) 0.1362(19) 0.048 Uiso 1 1 d . . .

loop_
_atom_site_aniso_label
_atom_site_aniso_U_11
_atom_site_aniso_U_22
_atom_site_aniso_U_33
_atom_site_aniso_U_23
_atom_site_aniso_U_13
_atom_site_aniso_U_12
N1 0.0281(4) 0.0234(4) 0.0193(3) -0.0108(3) 0.0030(3) -0.0101(3)
N2 0.0341(4) 0.0255(4) 0.0209(4) -0.0118(3) 0.0043(3) -0.0135(3)
N3 0.0273(4) 0.0218(3) 0.0195(4) -0.0094(3) 0.0020(3) -0.0098(3)
C4 0.0178(4) 0.0178(4) 0.0162(4) -0.0065(3) 0.0004(3) -0.0052(3)
C5 0.0177(4) 0.0184(4) 0.0162(3) -0.0072(3) 0.0007(3) -0.0051(3)
N6 0.0219(4) 0.0186(3) 0.0196(3) -0.0077(3) 0.0012(3) -0.0064(3)
C7 0.0157(3) 0.0181(4) 0.0176(4) -0.0063(3) -0.0001(3) -0.0034(3)
C8 0.0220(4) 0.0218(4) 0.0184(4) -0.0067(3) 0.0022(3) -0.0061(3)
C9 0.0234(4) 0.0222(4) 0.0213(4) -0.0038(3) 0.0032(3) -0.0070(3)
C10 0.0262(4) 0.0185(4) 0.0285(5) -0.0061(3) 0.0017(3) -0.0075(3)
C11 0.0277(4) 0.0197(4) 0.0260(4) -0.0097(3) 0.0012(3) -0.0076(3)
N12 0.0230(4) 0.0200(3) 0.0168(3) -0.0080(3) 0.0005(3) -0.0057(3)
C13 0.0167(4) 0.0184(4) 0.0163(4) -0.0066(3) -0.0002(3) -0.0039(3)
C14 0.0272(4) 0.0216(4) 0.0181(4) -0.0066(3) 0.0024(3) -0.0084(3)
C15 0.0292(4) 0.0250(4) 0.0161(4) -0.0049(3) 0.0021(3) -0.0058(3)
C16 0.0286(4) 0.0288(4) 0.0171(4) -0.0101(3) -0.0002(3) -0.0031(3)
C17 0.0292(4) 0.0265(4) 0.0203(4) -0.0126(3) 0.0002(3) -0.0066(3)
O1 0.0360(4) 0.0485(5) 0.0291(4) -0.0192(4) 0.0019(3) -0.0075(4)
O2 0.0392(4) 0.0249(4) 0.0312(4) -0.0043(3) -0.0082(3) -0.0140(3)

loop_
_atom_type_symbol
_atom_type_description
_atom_type_scat_dispersion_real
_atom_type_scat_dispersion_imag
_atom_type_scat_source
C C 0.0033 0.0016 'International Tables Vol C Tables 4.2.6.8 and 6.1.1.4'
H H 0.0000 0.0000 'International Tables Vol C Tables 4.2.6.8 and 6.1.1.4'
N N 0.0061 0.0033 'International Tables Vol C Tables 4.2.6.8 and 6.1.1.4'
O O 0.0106 0.0060 'International Tables Vol C Tables 4.2.6.8 and 6.1.1.4'

loop_
_geom_angle_atom_site_label_1
_geom_angle_atom_site_label_2
_geom_angle_atom_site_label_3
_geom_angle
_geom_angle_site_symmetry_1
_geom_angle_site_symmetry_3
_geom_angle_publ_flag
N2 N1 C5 107.30(7) . . ?
N1 N2 N3 110.88(7) . . ?
N2 N3 C4 107.80(7) . . ?
N3 C4 C5 106.74(7) . . ?
N3 C4 C13 119.30(7) . . ?
C5 C4 C13 133.91(7) . . ?
N1 C5 C4 107.28(7) . . ?
N1 C5 C7 118.95(7) . . ?
C4 C5 C7 133.71(7) . . ?
C11 N6 C7 121.31(8) . . ?
C11 N6 H6A 120.8(16) . . ?
C7 N6 H6A 117.9(16) . . ?
N6 C7 C8 119.68(8) . . ?
N6 C7 C5 118.60(7) . . ?
C8 C7 C5 121.70(8) . . ?
C9 C8 C7 119.14(8) . . ?
C9 C8 H8A 120.4 . . ?
C7 C8 H8A 120.4 . . ?
C8 C9 C10 120.25(8) . . ?
C8 C9 H9A 119.9 . . ?
C10 C9 H9A 119.9 . . ?
C11 C10 C9 118.17(8) . . ?
C11 C10 H10A 120.9 . . ?
C9 C10 H10A 120.9 . . ?
N6 C11 C10 121.45(8) . . ?
N6 C11 H11A 119.3 . . ?
C10 C11 H11A 119.3 . . ?
C17 N12 C13 120.77(8) . . ?
C17 N12 H12A 116(2) . . ?
C13 N12 H12A 123(2) . . ?
N12 C13 C14 119.95(8) . . ?
N12 C13 C4 118.33(7) . . ?
C14 C13 C4 121.71(7) . . ?
C15 C14 C13 119.31(8) . . ?
C15 C14 H14A 120.3 . . ?
C13 C14 H14A 120.3 . . ?
C14 C15 C16 119.79(8) . . ?
C14 C15 H15A 120.1 . . ?
C16 C15 H15A 120.1 . . ?
C17 C16 C15 118.31(8) . . ?
C17 C16 H16A 120.8 . . ?
C15 C16 H16A 120.8 . . ?
N12 C17 C16 121.82(8) . . ?
N12 C17 H17A 119.1 . . ?
C16 C17 H17A 119.1 . . ?
H1A O1 H1B 103.5(16) . . ?
H2A O2 H2B 107.1(15) . . ?

loop_
_geom_bond_atom_site_label_1
_geom_bond_atom_site_label_2
_geom_bond_distance
_geom_bond_site_symmetry_2
_geom_bond_publ_flag
N1 N2 1.3347(11) . ?
N1 C5 1.3561(10) . ?
N2 N3 1.3350(10) . ?
N3 C4 1.3529(10) . ?
C4 C5 1.4059(11) . ?
C4 C13 1.4613(11) . ?
C5 C7 1.4617(11) . ?
N6 C11 1.3446(11) . ?
N6 C7 1.3475(10) . ?
N6 H6A 0.94(2) . ?
C7 C8 1.3986(12) . ?
C8 C9 1.3828(12) . ?
C8 H8A 0.9500 . ?
C9 C10 1.3915(13) . ?
C9 H9A 0.9500 . ?
C10 C11 1.3797(13) . ?
C10 H10A 0.9500 . ?
C11 H11A 0.9500 . ?
N12 C17 1.3419(10) . ?
N12 C13 1.3480(10) . ?
N12 H12A 0.92(2) . ?
C13 C14 1.3973(12) . ?
C14 C15 1.3852(12) . ?
C14 H14A 0.9500 . ?
C15 C16 1.3896(13) . ?
C15 H15A 0.9500 . ?
C16 C17 1.3807(13) . ?
C16 H16A 0.9500 . ?
C17 H17A 0.9500 . ?
O1 H1A 0.887(18) . ?
O1 H1B 0.919(19) . ?
O2 H2A 0.863(18) . ?
O2 H2B 0.932(18) . ?

loop_
_geom_hbond_atom_site_label_D
_geom_hbond_atom_site_label_H
_geom_hbond_atom_site_label_A
_geom_hbond_distance_DH
_geom_hbond_distance_HA
_geom_hbond_distance_DA
_geom_hbond_angle_DHA
_geom_hbond_site_symmetry_A
O1 H1B O2 0.919(19) 1.91(2) 2.8197(12) 167.9(16) .
O1 H1A N1 0.887(18) 2.122(18) 3.0008(11) 170.7(16) 2_765
O2 H2B N3 0.932(18) 1.905(18) 2.8210(11) 167.3(15) .
O2 H2A N2 0.863(18) 2.043(18) 2.9018(11) 173.3(15) 2_665
N6 H6A N12 0.94(2) 1.70(2) 2.6148(10) 164(2) .
N12 H12A N6 0.92(2) 1.74(2) 2.6148(10) 157(3) .

loop_
_geom_torsion_atom_site_label_1
_geom_torsion_atom_site_label_2
_geom_torsion_atom_site_label_3
_geom_torsion_atom_site_label_4
_geom_torsion
_geom_torsion_site_symmetry_1
_geom_torsion_site_symmetry_2
_geom_torsion_site_symmetry_3
_geom_torsion_site_symmetry_4
_geom_torsion_publ_flag
C5 N1 N2 N3 -0.23(10) . . . . ?
N1 N2 N3 C4 -0.05(10) . . . . ?
N2 N3 C4 C5 0.31(10) . . . . ?
N2 N3 C4 C13 -177.52(7) . . . . ?
N2 N1 C5 C4 0.41(10) . . . . ?
N2 N1 C5 C7 -177.16(7) . . . . ?
N3 C4 C5 N1 -0.44(9) . . . . ?
C13 C4 C5 N1 176.93(9) . . . . ?
N3 C4 C5 C7 176.62(9) . . . . ?
C13 C4 C5 C7 -6.01(16) . . . . ?
C11 N6 C7 C8 0.55(13) . . . . ?
C11 N6 C7 C5 -177.71(8) . . . . ?
N1 C5 C7 N6 178.04(7) . . . . ?
C4 C5 C7 N6 1.25(14) . . . . ?
N1 C5 C7 C8 -0.19(12) . . . . ?
C4 C5 C7 C8 -176.98(8) . . . . ?
N6 C7 C8 C9 -0.17(13) . . . . ?
C5 C7 C8 C9 178.04(7) . . . . ?
C7 C8 C9 C10 -0.32(13) . . . . ?
C8 C9 C10 C11 0.43(14) . . . . ?
C7 N6 C11 C10 -0.44(14) . . . . ?
C9 C10 C11 N6 -0.06(14) . . . . ?
C17 N12 C13 C14 1.79(13) . . . . ?
C17 N12 C13 C4 -177.14(7) . . . . ?
N3 C4 C13 N12 -179.13(7) . . . . ?
C5 C4 C13 N12 3.75(14) . . . . ?
N3 C4 C13 C14 1.95(12) . . . . ?
C5 C4 C13 C14 -175.16(9) . . . . ?
N12 C13 C14 C15 -0.79(13) . . . . ?
C4 C13 C14 C15 178.11(8) . . . . ?
C13 C14 C15 C16 -1.01(14) . . . . ?
C14 C15 C16 C17 1.79(14) . . . . ?
C13 N12 C17 C16 -0.98(14) . . . . ?
C15 C16 C17 N12 -0.83(14) . . . . ?
